data_7226311
loop_
_publ_author_name
'Panda, Tarun Kanti Kanti'
'Anga, Srinivas'
'Banerjee, Indrani'
'Nayek, Hari Pada'

_publ_section_title
;
 Alkali Metal Complexes Having Sterically Bulky Bis-Iminopyrrolyl Ligands
 -- Control of Dimeric to Monomeric Complex
;
_journal_name_full 'RSC Adv.'
_journal_paper_doi 10.1039/C6RA13437H
_journal_year 2016
_chemical_formula_moiety 'C68 H60 N6 Na2 O'
_chemical_formula_sum 'C68 H60 N6 Na2 O'
_chemical_formula_weight 1023.20
_space_group_crystal_system triclinic
_space_group_IT_number 2
_space_group_name_Hall '-P 1'
_space_group_name_H-M_alt 'P -1'
_symmetry_space_group_name_Hall '-P 1'
_symmetry_space_group_name_H-M 'P -1'
_atom_sites_solution_hydrogens geom
_audit_creation_method SHELXL-2014/7
_audit_update_record
;
2016-08-02 deposited with the CCDC.
2016-08-18 downloaded from the CCDC.
;
_cell_angle_alpha 66.499(5)
_cell_angle_beta 88.058(4)
_cell_angle_gamma 64.994(5)
_cell_formula_units_Z 2
_cell_length_a 13.7972(6)
_cell_length_b 14.1023(8)
_cell_length_c 17.3629(8)
_cell_measurement_reflns_used 8548
_cell_measurement_temperature 150(2)
_cell_measurement_theta_max 71.262
_cell_measurement_theta_min 3.582
_cell_volume 2770.6(3)
_computing_cell_refinement
'CrysAlisPro, Agilent Technologies,Version 1.171.35.19 (release 27-10-2011CrysAlis171 .NET)(compiled Oct 27'
_computing_data_collection
'CrysAlisPro, Agilent Technologies,Version 1.171.35.19 (release 27-10-2011CrysAlis171 .NET)(compiled Oct 27'
_computing_data_reduction
'CrysAlisPro, Agilent Technologies,Version 1.171.35.19 (release 27-10-2011CrysAlis171 .NET)(compiled Oct 27'
_computing_molecular_graphics 'DIAMOND & Olex 2.1'
_computing_publication_material WinGX
_computing_structure_refinement 'SHELXL-2014/7 (Sheldrick, 2014)'
_computing_structure_solution 'SHELXL-2014/7 (Sheldrick, 2014)'
_diffrn_ambient_temperature 150(2)
_diffrn_measured_fraction_theta_full 0.999
_diffrn_measured_fraction_theta_max 0.979
_diffrn_measurement_device_type 'SuperNova, Dual, Cu at zero, Eos'
_diffrn_radiation_type CuK\a
_diffrn_radiation_wavelength 1.54184
_diffrn_reflns_av_R_equivalents 0.0320
_diffrn_reflns_av_unetI/netI 0.0488
_diffrn_reflns_Laue_measured_fraction_full 0.999
_diffrn_reflns_Laue_measured_fraction_max 0.979
_diffrn_reflns_limit_h_max 15
_diffrn_reflns_limit_h_min -16
_diffrn_reflns_limit_k_max 17
_diffrn_reflns_limit_k_min -16
_diffrn_reflns_limit_l_max 19
_diffrn_reflns_limit_l_min -21
_diffrn_reflns_number 18989
_diffrn_reflns_point_group_measured_fraction_full 0.999
_diffrn_reflns_point_group_measured_fraction_max 0.979
_diffrn_reflns_theta_full 67.684
_diffrn_reflns_theta_max 71.262
_diffrn_reflns_theta_min 3.582
_exptl_absorpt_coefficient_mu 0.706
_exptl_absorpt_correction_T_max 1.00000
_exptl_absorpt_correction_T_min 0.81656
_exptl_absorpt_correction_type multi-scan
_exptl_crystal_colour colorless
_exptl_crystal_density_diffrn 1.226
_exptl_crystal_description plates
_exptl_crystal_F_000 1080
_exptl_crystal_size_max 0.26
_exptl_crystal_size_mid 0.23
_exptl_crystal_size_min 0.21
_refine_diff_density_max 0.394
_refine_diff_density_min -0.253
_refine_diff_density_rms 0.049
_refine_ls_extinction_coef 0.00257(18)
_refine_ls_extinction_expression Fc^*^=kFc[1+0.001xFc^2^\l^3^/sin(2\q)]^-1/4^
_refine_ls_extinction_method 'SHELXL-2014/7 (Sheldrick 2014'
_refine_ls_goodness_of_fit_ref 1.058
_refine_ls_hydrogen_treatment constr
_refine_ls_matrix_type full
_refine_ls_number_parameters 695
_refine_ls_number_reflns 10535
_refine_ls_number_restraints 0
_refine_ls_restrained_S_all 1.058
_refine_ls_R_factor_all 0.0645
_refine_ls_R_factor_gt 0.0498
_refine_ls_shift/su_max 0.000
_refine_ls_shift/su_mean 0.000
_refine_ls_structure_factor_coef Fsqd
_refine_ls_weighting_details 'w=1/[\s^2^(Fo^2^)+(0.0610P)^2^+0.7555P] where P=(Fo^2^+2Fc^2^)/3'
_refine_ls_weighting_scheme calc
_refine_ls_wR_factor_gt 0.1310
_refine_ls_wR_factor_ref 0.1411
_reflns_Friedel_coverage 0.000
_reflns_number_gt 8400
_reflns_number_total 10535
_reflns_threshold_expression 'I > 2\s(I)'
_cod_data_source_file c6ra13437h2.cif
_cod_data_source_block 1Na
_cod_database_code 7226311
_shelx_shelxl_version_number 2014/7
_shelx_space_group_comment
;
The symmetry employed for this shelxl refinement is uniquely defined
by the following loop, which should always be used as a source of
symmetry information in preference to the above space-group names.
They are only intended as comments.
;

loop_
_space_group_symop_operation_xyz
'x, y, z'
'-x, -y, -z'

loop_
_atom_site_label
_atom_site_type_symbol
_atom_site_fract_x
_atom_site_fract_y
_atom_site_fract_z
_atom_site_U_iso_or_equiv
_atom_site_adp_type
_atom_site_occupancy
_atom_site_site_symmetry_order
_atom_site_calc_flag
_atom_site_refinement_flags_posn
_atom_site_refinement_flags_adp
Na1 Na 0.15065(6) 0.62032(6) 0.26096(5) 0.03089(18) Uani 1 1 d . .
Na2 Na 0.28942(6) 0.41673(6) 0.22681(5) 0.03336(18) Uani 1 1 d . .
O1 O 0.14227(13) 0.68899(13) 0.36392(10) 0.0475(4) Uani 1 1 d . .
N1 N 0.23015(12) 0.41727(12) 0.36192(10) 0.0275(3) Uani 1 1 d . .
N2 N -0.00219(12) 0.57868(12) 0.29900(10) 0.0288(3) Uani 1 1 d . .
N3 N 0.45076(12) 0.34456(13) 0.32296(10) 0.0302(3) Uani 1 1 d . .
N4 N 0.16519(12) 0.59681(12) 0.11490(9) 0.0272(3) Uani 1 1 d . .
N5 N 0.21974(13) 0.74359(13) 0.16554(10) 0.0292(3) Uani 1 1 d . .
N6 N 0.17831(13) 0.36674(13) 0.16590(10) 0.0300(3) Uani 1 1 d . .
C1 C 0.32213(15) 0.33487(15) 0.41921(12) 0.0299(4) Uani 1 1 d . .
C2 C 0.29827(16) 0.28466(17) 0.50069(13) 0.0381(5) Uani 1 1 d . .
H2 H 0.3476 0.2275 0.5497 0.046 Uiso 1 1 calc R U
C3 C 0.18652(16) 0.33742(17) 0.49329(13) 0.0362(4) Uani 1 1 d . .
H3 H 0.1456 0.3225 0.5362 0.043 Uiso 1 1 calc R U
C4 C 0.14720(15) 0.41811(15) 0.40777(12) 0.0280(4) Uani 1 1 d . .
C5 C 0.03453(15) 0.49899(15) 0.37482(12) 0.0284(4) Uani 1 1 d . .
H5 H -0.0153 0.4926 0.4116 0.034 Uiso 1 1 calc R U
C6 C 0.43022(15) 0.30293(15) 0.39841(12) 0.0313(4) Uani 1 1 d . .
H6 H 0.4883 0.2490 0.4423 0.038 Uiso 1 1 calc R U
C7 C -0.11873(14) 0.65754(15) 0.28021(12) 0.0294(4) Uani 1 1 d . .
H7 H -0.1465 0.6460 0.3342 0.035 Uiso 1 1 calc R U
C8 C -0.18147(15) 0.63367(15) 0.22573(12) 0.0312(4) Uani 1 1 d . .
C9 C -0.14373(17) 0.61293(17) 0.15601(13) 0.0373(4) Uani 1 1 d . .
H9 H -0.0768 0.6099 0.1432 0.045 Uiso 1 1 calc R U
C10 C -0.2056(2) 0.5968(2) 0.10562(15) 0.0505(6) Uani 1 1 d . .
H10 H -0.1799 0.5832 0.0590 0.061 Uiso 1 1 calc R U
C11 C -0.3049(2) 0.6008(2) 0.12369(17) 0.0585(7) Uani 1 1 d . .
H11 H -0.3465 0.5912 0.0890 0.070 Uiso 1 1 calc R U
C12 C -0.3419(2) 0.6189(2) 0.19333(17) 0.0583(7) Uani 1 1 d . .
H12 H -0.4081 0.6200 0.2066 0.070 Uiso 1 1 calc R U
C13 C -0.28091(17) 0.6357(2) 0.24394(15) 0.0456(5) Uani 1 1 d . .
H13 H -0.3069 0.6485 0.2908 0.055 Uiso 1 1 calc R U
C14 C -0.13520(15) 0.78192(15) 0.23678(12) 0.0307(4) Uani 1 1 d . .
C15 C -0.21510(19) 0.86532(18) 0.25607(15) 0.0478(6) Uani 1 1 d . .
H15 H -0.2564 0.8443 0.2970 0.057 Uiso 1 1 calc R U
C16 C -0.2346(2) 0.98005(19) 0.21514(17) 0.0600(7) Uani 1 1 d . .
H16 H -0.2899 1.0356 0.2278 0.072 Uiso 1 1 calc R U
C17 C -0.1722(2) 1.01247(18) 0.15551(15) 0.0488(6) Uani 1 1 d . .
H17 H -0.1841 1.0891 0.1292 0.059 Uiso 1 1 calc R U
C18 C -0.09223(17) 0.92978(17) 0.13554(14) 0.0395(5) Uani 1 1 d . .
H18 H -0.0499 0.9507 0.0955 0.047 Uiso 1 1 calc R U
C19 C -0.07483(15) 0.81562(16) 0.17499(12) 0.0328(4) Uani 1 1 d . .
H19 H -0.0222 0.7609 0.1600 0.039 Uiso 1 1 calc R U
C20 C 0.56431(15) 0.31143(16) 0.30847(12) 0.0316(4) Uani 1 1 d . .
H20 H 0.5807 0.3734 0.3067 0.038 Uiso 1 1 calc R U
C21 C 0.64805(15) 0.20032(16) 0.37871(13) 0.0322(4) Uani 1 1 d . .
C22 C 0.67765(19) 0.09352(18) 0.37903(15) 0.0473(6) Uani 1 1 d . .
H22 H 0.6470 0.0891 0.3344 0.057 Uiso 1 1 calc R U
C23 C 0.7522(2) -0.0072(2) 0.44452(17) 0.0568(7) Uani 1 1 d . .
H23 H 0.7712 -0.0780 0.4430 0.068 Uiso 1 1 calc R U
C24 C 0.79818(18) -0.00354(19) 0.51184(15) 0.0473(5) Uani 1 1 d . .
H24 H 0.8485 -0.0710 0.5555 0.057 Uiso 1 1 calc R U
C25 C 0.76822(18) 0.1020(2) 0.51308(15) 0.0472(5) Uani 1 1 d . .
H25 H 0.7977 0.1059 0.5585 0.057 Uiso 1 1 calc R U
C26 C 0.69443(17) 0.20255(19) 0.44726(14) 0.0416(5) Uani 1 1 d . .
H26 H 0.6756 0.2731 0.4490 0.050 Uiso 1 1 calc R U
C27 C 0.57203(16) 0.31281(16) 0.22025(12) 0.0325(4) Uani 1 1 d . .
C28 C 0.51196(17) 0.27647(17) 0.18619(13) 0.0365(4) Uani 1 1 d . .
H28 H 0.4662 0.2491 0.2180 0.044 Uiso 1 1 calc R U
C29 C 0.5197(2) 0.28071(19) 0.10465(14) 0.0464(5) Uani 1 1 d . .
H29 H 0.4790 0.2564 0.0824 0.056 Uiso 1 1 calc R U
C30 C 0.5876(2) 0.3208(2) 0.05697(16) 0.0533(6) Uani 1 1 d . .
H30 H 0.5921 0.3243 0.0024 0.064 Uiso 1 1 calc R U
C31 C 0.6485(2) 0.3558(2) 0.09042(16) 0.0520(6) Uani 1 1 d . .
H31 H 0.6945 0.3824 0.0585 0.062 Uiso 1 1 calc R U
C32 C 0.64133(18) 0.35128(18) 0.17174(14) 0.0422(5) Uani 1 1 d . .
H32 H 0.6834 0.3743 0.1940 0.051 Uiso 1 1 calc R U
C33 C 0.12037(14) 0.56509(15) 0.06580(12) 0.0278(4) Uani 1 1 d . .
C34 C 0.07556(16) 0.65374(16) -0.01690(12) 0.0332(4) Uani 1 1 d . .
H34 H 0.0405 0.6522 -0.0609 0.040 Uiso 1 1 calc R U
C35 C 0.09442(16) 0.74374(16) -0.01931(12) 0.0325(4) Uani 1 1 d . .
H35 H 0.0747 0.8148 -0.0655 0.039 Uiso 1 1 calc R U
C36 C 0.14909(14) 0.70667(15) 0.06167(11) 0.0277(4) Uani 1 1 d . .
C37 C 0.18457(15) 0.77359(15) 0.08800(12) 0.0285(4) Uani 1 1 d . .
H37 H 0.1817 0.8419 0.0466 0.034 Uiso 1 1 calc R U
C38 C 0.12632(14) 0.45130(15) 0.09420(12) 0.0284(4) Uani 1 1 d . .
H38 H 0.0900 0.4386 0.0580 0.034 Uiso 1 1 calc R U
C39 C 0.24893(15) 0.82025(15) 0.18723(12) 0.0293(4) Uani 1 1 d . .
H39 H 0.1854 0.8659 0.2060 0.035 Uiso 1 1 calc R U
C40 C 0.34009(15) 0.74990(16) 0.26324(12) 0.0298(4) Uani 1 1 d . .
C41 C 0.40172(16) 0.63143(16) 0.29388(12) 0.0340(4) Uani 1 1 d . .
H41 H 0.3890 0.5913 0.2671 0.041 Uiso 1 1 calc R U
C42 C 0.48283(18) 0.57207(18) 0.36478(13) 0.0405(5) Uani 1 1 d . .
H42 H 0.5228 0.4923 0.3855 0.049 Uiso 1 1 calc R U
C43 C 0.50464(18) 0.62983(18) 0.40463(13) 0.0403(5) Uani 1 1 d . .
H43 H 0.5594 0.5898 0.4514 0.048 Uiso 1 1 calc R U
C44 C 0.44367(19) 0.74821(18) 0.37386(13) 0.0419(5) Uani 1 1 d . .
H44 H 0.4574 0.7882 0.4001 0.050 Uiso 1 1 calc R U
C45 C 0.36249(18) 0.80736(17) 0.30435(13) 0.0372(5) Uani 1 1 d . .
H45 H 0.3220 0.8869 0.2845 0.045 Uiso 1 1 calc R U
C46 C 0.27395(16) 0.90684(16) 0.11397(12) 0.0313(4) Uani 1 1 d . .
C47 C 0.36992(18) 0.87256(19) 0.08245(14) 0.0411(5) Uani 1 1 d . .
H47 H 0.4209 0.7953 0.1067 0.049 Uiso 1 1 calc R U
C48 C 0.3910(2) 0.9526(2) 0.01464(15) 0.0505(6) Uani 1 1 d . .
H48 H 0.4556 0.9287 -0.0066 0.061 Uiso 1 1 calc R U
C49 C 0.3158(2) 1.0679(2) -0.02108(14) 0.0536(7) Uani 1 1 d . .
H49 H 0.3302 1.1217 -0.0658 0.064 Uiso 1 1 calc R U
C50 C 0.2202(2) 1.10244(19) 0.00960(14) 0.0489(6) Uani 1 1 d . .
H50 H 0.1695 1.1798 -0.0146 0.059 Uiso 1 1 calc R U
C51 C 0.19868(18) 1.02244(17) 0.07659(13) 0.0385(5) Uani 1 1 d . .
H51 H 0.1333 1.0465 0.0966 0.046 Uiso 1 1 calc R U
C52 C 0.17980(15) 0.25514(15) 0.18296(12) 0.0306(4) Uani 1 1 d . .
H52 H 0.1684 0.2533 0.1282 0.037 Uiso 1 1 calc R U
C53 C 0.09089(15) 0.23763(15) 0.23233(12) 0.0299(4) Uani 1 1 d . .
C54 C 0.02381(18) 0.31468(18) 0.26318(14) 0.0408(5) Uani 1 1 d . .
H54 H 0.0344 0.3783 0.2563 0.049 Uiso 1 1 calc R U
C55 C -0.0596(2) 0.2977(2) 0.30448(16) 0.0546(6) Uani 1 1 d . .
H55 H -0.1048 0.3504 0.3247 0.066 Uiso 1 1 calc R U
C56 C -0.07584(19) 0.2035(2) 0.31565(16) 0.0531(6) Uani 1 1 d . .
H56 H -0.1316 0.1925 0.3434 0.064 Uiso 1 1 calc R U
C57 C -0.00904(19) 0.1256(2) 0.28560(16) 0.0483(6) Uani 1 1 d . .
H57 H -0.0198 0.0620 0.2929 0.058 Uiso 1 1 calc R U
C58 C 0.07424(17) 0.14223(18) 0.24445(14) 0.0391(5) Uani 1 1 d . .
H58 H 0.1195 0.0890 0.2247 0.047 Uiso 1 1 calc R U
C59 C 0.29190(16) 0.16114(16) 0.22941(13) 0.0352(4) Uani 1 1 d . .
C60 C 0.32472(19) 0.1374(2) 0.31259(15) 0.0490(6) Uani 1 1 d . .
H60 H 0.2768 0.1762 0.3409 0.059 Uiso 1 1 calc R U
C61 C 0.4300(2) 0.0549(2) 0.35342(17) 0.0641(8) Uani 1 1 d . .
H61 H 0.4526 0.0384 0.4091 0.077 Uiso 1 1 calc R U
C62 C 0.5005(2) -0.0022(2) 0.3103(2) 0.0643(8) Uani 1 1 d . .
H62 H 0.5707 -0.0570 0.3375 0.077 Uiso 1 1 calc R U
C63 C 0.4687(2) 0.0208(2) 0.2285(2) 0.0581(7) Uani 1 1 d . .
H63 H 0.5169 -0.0179 0.2003 0.070 Uiso 1 1 calc R U
C64 C 0.36463(18) 0.10183(18) 0.18825(17) 0.0465(6) Uani 1 1 d . .
H64 H 0.3427 0.1171 0.1328 0.056 Uiso 1 1 calc R U
C65 C 0.2217(2) 0.6213(2) 0.43991(14) 0.0462(5) Uani 1 1 d . .
H65A H 0.2765 0.6484 0.4351 0.055 Uiso 1 1 calc R U
H65B H 0.2568 0.5406 0.4500 0.055 Uiso 1 1 calc R U
C66 C 0.1614(2) 0.6358(3) 0.51071(17) 0.0654(8) Uani 1 1 d . .
H66A H 0.2049 0.6370 0.5527 0.078 Uiso 1 1 calc R U
H66B H 0.1407 0.5740 0.5385 0.078 Uiso 1 1 calc R U
C67 C 0.0619(3) 0.7519(3) 0.4665(2) 0.0755(9) Uani 1 1 d . .
H67A H 0.0625 0.8074 0.4858 0.091 Uiso 1 1 calc R U
H67B H -0.0042 0.7437 0.4772 0.091 Uiso 1 1 calc R U
C68 C 0.0713(2) 0.7897(2) 0.3717(2) 0.0725(9) Uani 1 1 d . .
H68A H 0.0009 0.8238 0.3376 0.087 Uiso 1 1 calc R U
H68B H 0.0998 0.8460 0.3531 0.087 Uiso 1 1 calc R U

loop_
_atom_site_aniso_label
_atom_site_aniso_U_11
_atom_site_aniso_U_22
_atom_site_aniso_U_33
_atom_site_aniso_U_23
_atom_site_aniso_U_13
_atom_site_aniso_U_12
Na1 0.0315(4) 0.0282(3) 0.0306(4) -0.0086(3) 0.0052(3) -0.0148(3)
Na2 0.0322(4) 0.0317(4) 0.0311(4) -0.0125(3) -0.0032(3) -0.0100(3)
O1 0.0485(9) 0.0470(8) 0.0467(9) -0.0253(7) -0.0002(7) -0.0155(7)
N1 0.0246(8) 0.0243(7) 0.0294(8) -0.0088(6) 0.0013(6) -0.0095(6)
N2 0.0237(8) 0.0273(7) 0.0285(8) -0.0086(6) 0.0027(6) -0.0085(6)
N3 0.0261(8) 0.0285(7) 0.0317(8) -0.0118(7) 0.0007(6) -0.0091(6)
N4 0.0262(8) 0.0264(7) 0.0271(8) -0.0095(6) 0.0028(6) -0.0118(6)
N5 0.0309(8) 0.0286(7) 0.0290(8) -0.0101(6) 0.0028(6) -0.0161(6)
N6 0.0310(8) 0.0264(7) 0.0302(8) -0.0102(6) 0.0005(7) -0.0119(6)
C1 0.0271(9) 0.0269(8) 0.0284(9) -0.0078(7) -0.0005(7) -0.0091(7)
C2 0.0319(10) 0.0360(10) 0.0269(10) -0.0017(8) -0.0040(8) -0.0086(8)
C3 0.0338(10) 0.0358(10) 0.0295(10) -0.0068(8) 0.0049(8) -0.0138(8)
C4 0.0273(9) 0.0251(8) 0.0286(9) -0.0084(7) 0.0025(7) -0.0116(7)
C5 0.0276(9) 0.0271(8) 0.0297(10) -0.0103(8) 0.0061(7) -0.0132(7)
C6 0.0261(9) 0.0277(9) 0.0315(10) -0.0087(8) -0.0035(8) -0.0078(7)
C7 0.0247(9) 0.0294(9) 0.0260(9) -0.0079(7) 0.0053(7) -0.0088(7)
C8 0.0266(9) 0.0256(8) 0.0299(10) -0.0031(7) 0.0007(7) -0.0094(7)
C9 0.0405(11) 0.0337(10) 0.0362(11) -0.0127(9) 0.0067(9) -0.0172(9)
C10 0.0681(16) 0.0436(12) 0.0404(13) -0.0146(10) 0.0013(11) -0.0280(12)
C11 0.0659(17) 0.0545(14) 0.0521(15) -0.0064(12) -0.0125(13) -0.0379(13)
C12 0.0401(13) 0.0667(16) 0.0595(16) -0.0086(13) -0.0041(12) -0.0324(12)
C13 0.0316(11) 0.0519(13) 0.0428(12) -0.0096(10) 0.0059(9) -0.0192(10)
C14 0.0270(9) 0.0287(9) 0.0297(10) -0.0103(8) 0.0009(7) -0.0081(7)
C15 0.0484(13) 0.0350(11) 0.0451(13) -0.0147(10) 0.0191(11) -0.0087(9)
C16 0.0705(18) 0.0326(11) 0.0615(16) -0.0221(11) 0.0233(14) -0.0085(11)
C17 0.0590(15) 0.0288(10) 0.0511(14) -0.0138(10) 0.0065(11) -0.0158(10)
C18 0.0395(11) 0.0354(10) 0.0377(11) -0.0094(9) 0.0025(9) -0.0171(9)
C19 0.0283(9) 0.0299(9) 0.0331(10) -0.0108(8) 0.0026(8) -0.0092(7)
C20 0.0288(10) 0.0304(9) 0.0367(11) -0.0147(8) 0.0029(8) -0.0137(8)
C21 0.0239(9) 0.0355(10) 0.0366(10) -0.0151(8) 0.0040(8) -0.0128(8)
C22 0.0468(13) 0.0375(11) 0.0488(13) -0.0206(10) -0.0089(10) -0.0078(10)
C23 0.0587(16) 0.0344(11) 0.0608(16) -0.0176(11) -0.0130(13) -0.0073(11)
C24 0.0356(12) 0.0426(12) 0.0441(13) -0.0084(10) -0.0047(10) -0.0089(9)
C25 0.0375(12) 0.0544(13) 0.0446(13) -0.0205(11) -0.0048(10) -0.0156(10)
C26 0.0366(11) 0.0431(11) 0.0454(12) -0.0211(10) -0.0027(9) -0.0151(9)
C27 0.0292(9) 0.0301(9) 0.0331(10) -0.0117(8) 0.0032(8) -0.0103(7)
C28 0.0361(11) 0.0352(10) 0.0377(11) -0.0157(9) 0.0045(9) -0.0152(8)
C29 0.0541(14) 0.0467(12) 0.0396(12) -0.0209(10) 0.0030(10) -0.0207(11)
C30 0.0644(16) 0.0539(14) 0.0404(13) -0.0222(11) 0.0163(12) -0.0239(12)
C31 0.0554(15) 0.0541(14) 0.0477(14) -0.0201(11) 0.0216(12) -0.0278(12)
C32 0.0381(11) 0.0429(11) 0.0454(12) -0.0166(10) 0.0088(10) -0.0202(9)
C33 0.0257(9) 0.0288(9) 0.0279(9) -0.0096(7) 0.0022(7) -0.0133(7)
C34 0.0339(10) 0.0359(10) 0.0287(10) -0.0092(8) -0.0017(8) -0.0184(8)
C35 0.0342(10) 0.0300(9) 0.0265(9) -0.0034(8) -0.0017(8) -0.0158(8)
C36 0.0265(9) 0.0272(8) 0.0255(9) -0.0078(7) 0.0032(7) -0.0117(7)
C37 0.0286(9) 0.0256(8) 0.0272(9) -0.0070(7) 0.0041(7) -0.0125(7)
C38 0.0257(9) 0.0313(9) 0.0295(9) -0.0125(8) 0.0027(7) -0.0141(7)
C39 0.0324(10) 0.0277(9) 0.0283(9) -0.0099(7) 0.0037(8) -0.0156(8)
C40 0.0330(10) 0.0325(9) 0.0258(9) -0.0099(8) 0.0054(8) -0.0186(8)
C41 0.0362(10) 0.0327(9) 0.0327(10) -0.0147(8) 0.0039(8) -0.0141(8)
C42 0.0409(12) 0.0341(10) 0.0368(11) -0.0123(9) -0.0003(9) -0.0105(9)
C43 0.0381(11) 0.0446(11) 0.0305(10) -0.0085(9) -0.0029(9) -0.0180(9)
C44 0.0541(13) 0.0433(11) 0.0339(11) -0.0137(9) -0.0005(10) -0.0284(10)
C45 0.0475(12) 0.0309(9) 0.0334(10) -0.0098(8) -0.0004(9) -0.0208(9)
C46 0.0375(10) 0.0302(9) 0.0272(9) -0.0078(8) -0.0021(8) -0.0195(8)
C47 0.0397(11) 0.0407(11) 0.0374(11) -0.0074(9) 0.0047(9) -0.0216(9)
C48 0.0539(14) 0.0661(15) 0.0413(13) -0.0156(11) 0.0105(11) -0.0423(13)
C49 0.0786(18) 0.0541(14) 0.0323(12) -0.0009(10) -0.0045(12) -0.0486(14)
C50 0.0703(17) 0.0349(11) 0.0353(12) -0.0026(9) -0.0098(11) -0.0282(11)
C51 0.0482(12) 0.0319(10) 0.0333(11) -0.0100(8) -0.0043(9) -0.0189(9)
C52 0.0322(10) 0.0274(9) 0.0323(10) -0.0125(8) 0.0029(8) -0.0134(8)
C53 0.0277(9) 0.0285(9) 0.0274(9) -0.0082(7) -0.0023(7) -0.0102(7)
C54 0.0436(12) 0.0343(10) 0.0428(12) -0.0178(9) 0.0119(10) -0.0148(9)
C55 0.0508(14) 0.0486(13) 0.0560(15) -0.0224(12) 0.0241(12) -0.0156(11)
C56 0.0378(12) 0.0570(14) 0.0509(14) -0.0113(11) 0.0121(11) -0.0205(11)
C57 0.0446(13) 0.0457(12) 0.0546(14) -0.0139(11) 0.0042(11) -0.0266(10)
C58 0.0393(11) 0.0366(10) 0.0447(12) -0.0187(9) 0.0058(9) -0.0184(9)
C59 0.0308(10) 0.0271(9) 0.0428(11) -0.0081(8) 0.0027(9) -0.0145(8)
C60 0.0366(12) 0.0499(13) 0.0429(13) -0.0021(10) 0.0003(10) -0.0200(10)
C61 0.0466(14) 0.0638(16) 0.0496(15) 0.0117(13) -0.0106(12) -0.0286(13)
C62 0.0326(12) 0.0327(11) 0.091(2) 0.0034(13) 0.0009(13) -0.0098(10)
C63 0.0362(12) 0.0357(11) 0.097(2) -0.0260(13) 0.0102(13) -0.0133(10)
C64 0.0353(11) 0.0368(11) 0.0753(17) -0.0290(11) 0.0119(11) -0.0182(9)
C65 0.0493(13) 0.0514(13) 0.0386(12) -0.0199(10) 0.0010(10) -0.0220(11)
C66 0.0693(18) 0.100(2) 0.0516(16) -0.0345(15) 0.0263(14) -0.0582(18)
C67 0.0647(19) 0.109(2) 0.106(3) -0.081(2) 0.0453(18) -0.0540(18)
C68 0.0651(18) 0.0602(16) 0.086(2) -0.0489(16) -0.0133(16) -0.0035(13)

loop_
_atom_type_symbol
_atom_type_description
_atom_type_scat_dispersion_real
_atom_type_scat_dispersion_imag
_atom_type_scat_source
Na Na 0.1353 0.1239 'International Tables Vol C Tables 4.2.6.8 and 6.1.1.4'
O O 0.0492 0.0322 'International Tables Vol C Tables 4.2.6.8 and 6.1.1.4'
N N 0.0311 0.0180 'International Tables Vol C Tables 4.2.6.8 and 6.1.1.4'
C C 0.0181 0.0091 'International Tables Vol C Tables 4.2.6.8 and 6.1.1.4'
H H 0.0000 0.0000 'International Tables Vol C Tables 4.2.6.8 and 6.1.1.4'

loop_
_geom_angle_atom_site_label_1
_geom_angle_atom_site_label_2
_geom_angle_atom_site_label_3
_geom_angle
O1 Na1 N5 94.34(6)
O1 Na1 N2 92.77(6)
N5 Na1 N2 148.60(6)
O1 Na1 N1 94.87(6)
N5 Na1 N1 134.65(6)
N2 Na1 N1 74.88(5)
O1 Na1 N4 163.50(6)
N5 Na1 N4 69.82(5)
N2 Na1 N4 98.56(6)
N1 Na1 N4 99.62(5)
O1 Na1 C5 82.27(6)
N5 Na1 C5 171.41(6)
N2 Na1 C5 24.93(5)
N1 Na1 C5 53.76(5)
N4 Na1 C5 112.72(5)
O1 Na1 Na2 139.70(5)
N5 Na1 Na2 94.64(5)
N2 Na1 Na2 99.49(5)
N1 Na1 Na2 52.82(4)
N4 Na1 Na2 49.89(4)
C5 Na1 Na2 93.02(4)
O1 Na1 C4 82.91(6)
N5 Na1 C4 159.57(6)
N2 Na1 C4 51.79(5)
N1 Na1 C4 26.87(5)
N4 Na1 C4 113.54(5)
C5 Na1 C4 28.05(5)
Na2 Na1 C4 75.34(4)
O1 Na1 C19 88.75(6)
N5 Na1 C19 86.91(6)
N2 Na1 C19 62.70(5)
N1 Na1 C19 137.56(6)
N4 Na1 C19 85.87(5)
C5 Na1 C19 85.13(5)
Na2 Na1 C19 130.91(5)
C4 Na1 C19 113.17(6)
O1 Na1 C37 113.17(6)
N5 Na1 C37 22.88(5)
N2 Na1 C37 129.86(6)
N1 Na1 C37 138.74(6)
N4 Na1 C37 50.35(5)
C5 Na1 C37 154.31(6)
Na2 Na1 C37 87.66(4)
C4 Na1 C37 162.60(6)
C19 Na1 C37 75.25(5)
N6 Na2 N3 145.45(6)
N6 Na2 N4 75.78(6)
N3 Na2 N4 137.94(6)
N6 Na2 N1 107.51(6)
N3 Na2 N1 73.96(6)
N4 Na2 N1 107.06(6)
N6 Na2 Na1 109.44(5)
N3 Na2 Na1 98.53(5)
N4 Na2 Na1 58.42(4)
N1 Na2 Na1 52.18(4)
N6 Na2 C38 23.71(5)
N3 Na2 C38 163.81(6)
N4 Na2 C38 52.97(5)
N1 Na2 C38 117.21(6)
Na1 Na2 C38 97.65(4)
N6 Na2 C6 133.46(6)
N3 Na2 C6 23.92(5)
N4 Na2 C6 145.37(6)
N1 Na2 C6 52.55(5)
Na1 Na2 C6 90.17(4)
C38 Na2 C6 156.84(6)
N6 Na2 C1 118.54(6)
N3 Na2 C1 50.72(5)
N4 Na2 C1 131.20(6)
N1 Na2 C1 26.05(5)
Na1 Na2 C1 73.19(4)
C38 Na2 C1 136.33(6)
C6 Na2 C1 27.48(5)
N6 Na2 C33 51.02(5)
N3 Na2 C33 159.11(6)
N4 Na2 C33 25.88(5)
N1 Na2 C33 118.06(6)
Na1 Na2 C33 79.09(4)
C38 Na2 C33 27.53(5)
C6 Na2 C33 169.17(6)
C1 Na2 C33 143.92(6)
N6 Na2 C28 99.72(6)
N3 Na2 C28 61.34(6)
N4 Na2 C28 118.19(6)
N1 Na2 C28 131.57(6)
Na1 Na2 C28 147.45(5)
C38 Na2 C28 103.81(6)
C6 Na2 C28 79.63(6)
C1 Na2 C28 105.53(6)
C33 Na2 C28 110.26(6)
C68 O1 C65 105.63(18)
C68 O1 Na1 133.95(15)
C65 O1 Na1 120.42(13)
C1 N1 C4 104.67(15)
C1 N1 Na1 139.99(12)
C4 N1 Na1 99.61(10)
C1 N1 Na2 101.71(11)
C4 N1 Na2 143.11(13)
Na1 N1 Na2 75.01(5)
C5 N2 C7 116.49(15)
C5 N2 Na1 102.11(12)
C7 N2 Na1 129.91(11)
C6 N3 C20 119.94(16)
C6 N3 Na2 106.68(13)
C20 N3 Na2 130.21(12)
C33 N4 C36 104.34(15)
C33 N4 Na2 104.30(11)
C36 N4 Na2 144.40(12)
C33 N4 Na1 140.84(12)
C36 N4 Na1 98.08(11)
Na2 N4 Na1 71.69(5)
C37 N5 C39 119.67(15)
C37 N5 Na1 110.89(12)
C39 N5 Na1 122.88(11)
C38 N6 C52 117.09(16)
C38 N6 Na2 108.38(12)
C52 N6 Na2 132.35(12)
N1 C1 C2 111.61(17)
N1 C1 C6 124.11(17)
C2 C1 C6 124.28(17)
N1 C1 Na2 52.24(9)
C2 C1 Na2 152.79(14)
C6 C1 Na2 75.54(11)
C3 C2 C1 106.12(17)
C3 C2 H2 126.9
C1 C2 H2 126.9
C2 C3 C4 106.19(17)
C2 C3 H3 126.9
C4 C3 H3 126.9
N1 C4 C3 111.41(16)
N1 C4 C5 124.37(16)
C3 C4 C5 123.97(17)
N1 C4 Na1 53.53(8)
C3 C4 Na1 148.12(14)
C5 C4 Na1 75.11(10)
N2 C5 C4 125.16(17)
N2 C5 Na1 52.97(10)
C4 C5 Na1 76.84(10)
N2 C5 H5 117.4
C4 C5 H5 117.4
Na1 C5 H5 154.3
N3 C6 C1 123.79(17)
N3 C6 Na2 49.39(10)
C1 C6 Na2 76.98(11)
N3 C6 H6 118.1
C1 C6 H6 118.1
Na2 C6 H6 158.4
N2 C7 C8 111.88(15)
N2 C7 C14 109.42(15)
C8 C7 C14 110.77(15)
N2 C7 H7 108.2
C8 C7 H7 108.2
C14 C7 H7 108.2
C13 C8 C9 118.4(2)
C13 C8 C7 119.67(19)
C9 C8 C7 121.90(17)
C10 C9 C8 120.2(2)
C10 C9 H9 119.9
C8 C9 H9 119.9
C11 C10 C9 120.8(2)
C11 C10 H10 119.6
C9 C10 H10 119.6
C12 C11 C10 119.5(2)
C12 C11 H11 120.3
C10 C11 H11 120.3
C11 C12 C13 120.2(2)
C11 C12 H12 119.9
C13 C12 H12 119.9
C12 C13 C8 120.9(2)
C12 C13 H13 119.5
C8 C13 H13 119.5
C15 C14 C19 118.49(18)
C15 C14 C7 119.58(18)
C19 C14 C7 121.87(16)
C14 C15 C16 120.8(2)
C14 C15 H15 119.6
C16 C15 H15 119.6
C17 C16 C15 120.4(2)
C17 C16 H16 119.8
C15 C16 H16 119.8
C18 C17 C16 119.3(2)
C18 C17 H17 120.4
C16 C17 H17 120.4
C17 C18 C19 120.2(2)
C17 C18 H18 119.9
C19 C18 H18 119.9
C18 C19 C14 120.83(18)
C18 C19 Na1 121.06(14)
C14 C19 Na1 99.86(12)
C18 C19 H19 119.6
C14 C19 H19 119.6
Na1 C19 H19 45.9
N3 C20 C21 115.09(15)
N3 C20 C27 109.07(15)
C21 C20 C27 113.49(15)
N3 C20 H20 106.2
C21 C20 H20 106.2
C27 C20 H20 106.2
C22 C21 C26 117.31(19)
C22 C21 C20 121.97(18)
C26 C21 C20 120.67(18)
C21 C22 C23 121.3(2)
C21 C22 H22 119.3
C23 C22 H22 119.3
C24 C23 C22 120.7(2)
C24 C23 H23 119.7
C22 C23 H23 119.7
C25 C24 C23 118.7(2)
C25 C24 H24 120.7
C23 C24 H24 120.7
C24 C25 C26 120.5(2)
C24 C25 H25 119.7
C26 C25 H25 119.7
C25 C26 C21 121.5(2)
C25 C26 H26 119.3
C21 C26 H26 119.3
C28 C27 C32 118.4(2)
C28 C27 C20 122.12(17)
C32 C27 C20 119.47(18)
C27 C28 C29 120.6(2)
C27 C28 Na2 96.87(12)
C29 C28 Na2 119.65(15)
C27 C28 H28 119.7
C29 C28 H28 119.7
Na2 C28 H28 51.7
C30 C29 C28 120.2(2)
C30 C29 H29 119.9
C28 C29 H29 119.9
C31 C30 C29 119.8(2)
C31 C30 H30 120.1
C29 C30 H30 120.1
C30 C31 C32 120.2(2)
C30 C31 H31 119.9
C32 C31 H31 119.9
C31 C32 C27 120.8(2)
C31 C32 H32 119.6
C27 C32 H32 119.6
N4 C33 C34 111.77(16)
N4 C33 C38 123.56(16)
C34 C33 C38 124.51(17)
N4 C33 Na2 49.83(9)
C34 C33 Na2 154.53(13)
C38 C33 Na2 75.27(10)
C35 C34 C33 105.86(17)
C35 C34 H34 127.1
C33 C34 H34 127.1
C34 C35 C36 106.52(16)
C34 C35 H35 126.7
C36 C35 H35 126.7
N4 C36 C35 111.51(16)
N4 C36 C37 122.93(16)
C35 C36 C37 125.56(16)
N5 C37 C36 123.37(16)
N5 C37 Na1 46.24(9)
C36 C37 Na1 80.29(10)
N5 C37 H37 118.3
C36 C37 H37 118.3
Na1 C37 H37 155.1
N6 C38 C33 124.32(17)
N6 C38 Na2 47.91(10)
C33 C38 Na2 77.21(11)
N6 C38 H38 117.8
C33 C38 H38 117.8
Na2 C38 H38 162.7
N5 C39 C46 115.54(15)
N5 C39 C40 110.61(14)
C46 C39 C40 111.36(15)
N5 C39 H39 106.2
C46 C39 H39 106.2
C40 C39 H39 106.2
C41 C40 C45 118.27(18)
C41 C40 C39 123.19(17)
C45 C40 C39 118.54(17)
C40 C41 C42 120.17(19)
C40 C41 H41 119.9
C42 C41 H41 119.9
C43 C42 C41 121.05(19)
C43 C42 H42 119.5
C41 C42 H42 119.5
C42 C43 C44 118.9(2)
C42 C43 H43 120.6
C44 C43 H43 120.6
C45 C44 C43 120.4(2)
C45 C44 H44 119.8
C43 C44 H44 119.8
C44 C45 C40 121.21(19)
C44 C45 H45 119.4
C40 C45 H45 119.4
C47 C46 C51 118.80(18)
C47 C46 C39 121.27(17)
C51 C46 C39 119.92(19)
C46 C47 C48 120.6(2)
C46 C47 H47 119.7
C48 C47 H47 119.7
C49 C48 C47 119.9(2)
C49 C48 H48 120.1
C47 C48 H48 120.1
C50 C49 C48 119.9(2)
C50 C49 H49 120.1
C48 C49 H49 120.1
C49 C50 C51 120.2(2)
C49 C50 H50 119.9
C51 C50 H50 119.9
C50 C51 C46 120.6(2)
C50 C51 H51 119.7
C46 C51 H51 119.7
N6 C52 C59 107.47(15)
N6 C52 C53 112.36(15)
C59 C52 C53 112.25(16)
N6 C52 H52 108.2
C59 C52 H52 108.2
C53 C52 H52 108.2
C54 C53 C58 118.69(19)
C54 C53 C52 122.51(17)
C58 C53 C52 118.77(17)
C53 C54 C55 120.4(2)
C53 C54 H54 119.8
C55 C54 H54 119.8
C56 C55 C54 120.5(2)
C56 C55 H55 119.8
C54 C55 H55 119.8
C55 C56 C57 119.7(2)
C55 C56 H56 120.1
C57 C56 H56 120.1
C56 C57 C58 120.0(2)
C56 C57 H57 120.0
C58 C57 H57 120.0
C57 C58 C53 120.8(2)
C57 C58 H58 119.6
C53 C58 H58 119.6
C60 C59 C64 119.3(2)
C60 C59 C52 119.99(19)
C64 C59 C52 120.6(2)
C59 C60 C61 119.7(3)
C59 C60 H60 120.2
C61 C60 H60 120.2
C62 C61 C60 119.5(3)
C62 C61 H61 120.3
C60 C61 H61 120.3
C63 C62 C61 121.1(2)
C63 C62 H62 119.4
C61 C62 H62 119.4
C62 C63 C64 119.5(3)
C62 C63 H63 120.3
C64 C63 H63 120.3
C63 C64 C59 120.9(3)
C63 C64 H64 119.5
C59 C64 H64 119.5
O1 C65 C66 106.1(2)
O1 C65 H65A 110.5
C66 C65 H65A 110.5
O1 C65 H65B 110.5
C66 C65 H65B 110.5
H65A C65 H65B 108.7
C65 C66 C67 103.8(2)
C65 C66 H66A 111.0
C67 C66 H66A 111.0
C65 C66 H66B 111.0
C67 C66 H66B 111.0
H66A C66 H66B 109.0
C66 C67 C68 104.3(2)
C66 C67 H67A 110.9
C68 C67 H67A 110.9
C66 C67 H67B 110.9
C68 C67 H67B 110.9
H67A C67 H67B 108.9
O1 C68 C67 105.7(2)
O1 C68 H68A 110.6
C67 C68 H68A 110.6
O1 C68 H68B 110.6
C67 C68 H68B 110.6
H68A C68 H68B 108.7

loop_
_geom_bond_atom_site_label_1
_geom_bond_atom_site_label_2
_geom_bond_distance
Na1 O1 2.3278(17)
Na1 N5 2.3817(16)
Na1 N2 2.4229(17)
Na1 N1 2.4387(16)
Na1 N4 2.6761(17)
Na1 C5 2.9677(19)
Na1 Na2 2.9823(11)
Na1 C4 2.9901(18)
Na1 C19 3.047(2)
Na1 C37 3.0810(19)
Na2 N6 2.3630(18)
Na2 N3 2.3999(17)
Na2 N4 2.4026(16)
Na2 N1 2.4598(17)
Na2 C38 3.022(2)
Na2 C6 3.028(2)
Na2 C1 3.047(2)
Na2 C33 3.047(2)
Na2 C28 3.109(2)
O1 C68 1.401(3)
O1 C65 1.436(3)
N1 C1 1.366(2)
N1 C4 1.370(2)
N2 C5 1.279(2)
N2 C7 1.471(2)
N3 C6 1.282(2)
N3 C20 1.478(2)
N4 C33 1.372(2)
N4 C36 1.373(2)
N5 C37 1.282(2)
N5 C39 1.475(2)
N6 C38 1.281(2)
N6 C52 1.472(2)
C1 C2 1.406(3)
C1 C6 1.443(3)
C2 C3 1.384(3)
C2 H2 0.9300
C3 C4 1.407(3)
C3 H3 0.9300
C4 C5 1.444(2)
C5 H5 0.9300
C6 H6 0.9300
C7 C8 1.521(3)
C7 C14 1.522(2)
C7 H7 0.9800
C8 C13 1.389(3)
C8 C9 1.390(3)
C9 C10 1.386(3)
C9 H9 0.9300
C10 C11 1.378(4)
C10 H10 0.9300
C11 C12 1.372(4)
C11 H11 0.9300
C12 C13 1.386(3)
C12 H12 0.9300
C13 H13 0.9300
C14 C15 1.380(3)
C14 C19 1.392(3)
C15 C16 1.387(3)
C15 H15 0.9300
C16 C17 1.384(3)
C16 H16 0.9300
C17 C18 1.381(3)
C17 H17 0.9300
C18 C19 1.387(3)
C18 H18 0.9300
C19 H19 0.9300
C20 C21 1.523(3)
C20 C27 1.525(3)
C20 H20 0.9800
C21 C22 1.381(3)
C21 C26 1.388(3)
C22 C23 1.387(3)
C22 H22 0.9300
C23 C24 1.378(3)
C23 H23 0.9300
C24 C25 1.375(3)
C24 H24 0.9300
C25 C26 1.385(3)
C25 H25 0.9300
C26 H26 0.9300
C27 C28 1.390(3)
C27 C32 1.392(3)
C28 C29 1.395(3)
C28 H28 0.9300
C29 C30 1.380(3)
C29 H29 0.9300
C30 C31 1.377(4)
C30 H30 0.9300
C31 C32 1.390(3)
C31 H31 0.9300
C32 H32 0.9300
C33 C34 1.408(3)
C33 C38 1.444(2)
C34 C35 1.384(3)
C34 H34 0.9300
C35 C36 1.404(3)
C35 H35 0.9300
C36 C37 1.445(3)
C37 H37 0.9300
C38 H38 0.9300
C39 C46 1.522(2)
C39 C40 1.524(3)
C39 H39 0.9800
C40 C41 1.385(3)
C40 C45 1.396(3)
C41 C42 1.396(3)
C41 H41 0.9300
C42 C43 1.380(3)
C42 H42 0.9300
C43 C44 1.383(3)
C43 H43 0.9300
C44 C45 1.380(3)
C44 H44 0.9300
C45 H45 0.9300
C46 C47 1.381(3)
C46 C51 1.388(3)
C47 C48 1.393(3)
C47 H47 0.9300
C48 C49 1.384(4)
C48 H48 0.9300
C49 C50 1.371(4)
C49 H49 0.9300
C50 C51 1.388(3)
C50 H50 0.9300
C51 H51 0.9300
C52 C59 1.516(3)
C52 C53 1.522(3)
C52 H52 0.9800
C53 C54 1.380(3)
C53 C58 1.393(3)
C54 C55 1.392(3)
C54 H54 0.9300
C55 C56 1.376(3)
C55 H55 0.9300
C56 C57 1.377(3)
C56 H56 0.9300
C57 C58 1.387(3)
C57 H57 0.9300
C58 H58 0.9300
C59 C60 1.390(3)
C59 C64 1.391(3)
C60 C61 1.396(3)
C60 H60 0.9300
C61 C62 1.387(4)
C61 H61 0.9300
C62 C63 1.367(4)
C62 H62 0.9300
C63 C64 1.378(3)
C63 H63 0.9300
C64 H64 0.9300
C65 C66 1.494(3)
C65 H65A 0.9700
C65 H65B 0.9700
C66 C67 1.524(4)
C66 H66A 0.9700
C66 H66B 0.9700
C67 C68 1.534(4)
C67 H67A 0.9700
C67 H67B 0.9700
C68 H68A 0.9700
C68 H68B 0.9700
